data_2005778
loop_
_publ_author_name
'Jimenez-Pulido, S. B.'
'Low, J. N.'
'Ferguson, G.'
'Moreno-Carretero, M. N.'
'Hueso-Ure\~na, F.'

_publ_section_title
;
 6-Amino-1,3-dimethyl-5-(4-oxo-2-penten-2-yl)aminouracil
;
_journal_issue 12
_journal_name_full 'Acta Crystallographica Section C'
_journal_page_first 3110
_journal_page_last 3112
_journal_paper_doi 10.1107/S0108270196010773
_journal_volume 52
_journal_year 1996
_chemical_formula_moiety 'C11 H16 N4 O3 '
_chemical_formula_sum 'C11 H16 N4 O3'
_chemical_formula_weight 252.28
_chemical_name_systematic
;
6-amino-1,3-dimethyl-5-(3-penten-2-one-4-yl)-aminouracil
;
_space_group_IT_number 14
_symmetry_cell_setting monoclinic
_symmetry_space_group_name_Hall '-P 2yn'
_symmetry_space_group_name_H-M 'P 1 21/n 1'
_cell_angle_alpha 90.00
_cell_angle_beta 117.607(11)
_cell_angle_gamma 90.00
_cell_formula_units_Z 4
_cell_length_a 11.916(2)
_cell_length_b 9.2894(13)
_cell_length_c 12.835(2)
_cell_measurement_reflns_used 25
_cell_measurement_temperature 294(1)
_cell_measurement_theta_max 18.10
_cell_measurement_theta_min 10.15
_cell_volume 1259.0(4)
_computing_cell_refinement 'SET4 and CELDIM (Enraf-Nonius, 1992)'
_computing_data_collection 'CAD4 (Enraf-Nonius, 1992)'
_computing_data_reduction 'DATRD2 in NRCVAX94 (Gabe, Le Page, Charland, Lee & White, 1989)'
_computing_molecular_graphics 'NRCVAX94, PLATON (Spek, 1995a), PLUTON (Spek, 1995b), ORTEPII (Johnson, 1976)'
_computing_publication_material 'NRCVAX94, SHELXL93  and WordPerfect macro PREPCIF'
_computing_structure_refinement 'NRCVAX94 and SHELXL93 (Sheldrick, 1993)'
_computing_structure_solution 'SOLVER in NRCVAX'
_diffrn_ambient_temperature 294.0(10)
_diffrn_measurement_device 'Enraf-Nonius CAD-4'
_diffrn_measurement_method \q/2\q
_diffrn_radiation_monochromator graphite
_diffrn_radiation_source 'X-ray tube'
_diffrn_radiation_type 'Molybdenum K\a'
_diffrn_radiation_wavelength 0.7107
_diffrn_reflns_av_R_equivalents 0.008
_diffrn_reflns_av_sigmaI/netI 0.0664
_diffrn_reflns_limit_h_max 13
_diffrn_reflns_limit_h_min -15
_diffrn_reflns_limit_k_max 11
_diffrn_reflns_limit_k_min 0
_diffrn_reflns_limit_l_max 16
_diffrn_reflns_limit_l_min 0
_diffrn_reflns_number 2858
_diffrn_reflns_theta_max 27
_diffrn_reflns_theta_min 3
_diffrn_standards_decay_% 'no decay, variation 1.9'
_diffrn_standards_interval_time 120
_diffrn_standards_number 3
_exptl_absorpt_coefficient_mu 0.099
_exptl_absorpt_correction_T_max 1.0
_exptl_absorpt_correction_T_min 1.0
_exptl_absorpt_correction_type none
_exptl_crystal_colour yellow
_exptl_crystal_density_diffrn 1.331
_exptl_crystal_density_meas ?
_exptl_crystal_description block
_exptl_crystal_F_000 536
_exptl_crystal_size_max 0.43
_exptl_crystal_size_mid 0.28
_exptl_crystal_size_min 0.22
_refine_diff_density_max 0.149
_refine_diff_density_min -0.173
_refine_ls_extinction_method none
_refine_ls_goodness_of_fit_all 0.929
_refine_ls_goodness_of_fit_obs 1.216
_refine_ls_hydrogen_treatment 'H atoms riding (SHELXL defaults, C-H 0.93 to 0.98, N-H 0.86\%A): see text'
_refine_ls_matrix_type full
_refine_ls_number_parameters 167
_refine_ls_number_reflns 2736
_refine_ls_number_restraints 0
_refine_ls_restrained_S_all 0.929
_refine_ls_restrained_S_obs 1.216
_refine_ls_R_factor_all 0.1272
_refine_ls_R_factor_obs 0.0477
_refine_ls_shift/esd_max -0.013
_refine_ls_shift/esd_mean 0.000
_refine_ls_structure_factor_coef Fsqd
_refine_ls_weighting_details 'w = 1/[\s^2^(Fo^2^)+(0.0674P)^2^] where P=(Fo^2^+2Fc^2^)/3'
_refine_ls_weighting_scheme calc
_refine_ls_wR_factor_all 0.1361
_refine_ls_wR_factor_obs 0.1164
_reflns_number_observed 1257
_reflns_number_total 2736
_reflns_observed_criterion >2\s(I)
_cod_data_source_file jz1155.cif
_cod_data_source_block sp12
_cod_depositor_comments
;
The following automatic conversions were performed:

'_geom_bond_publ_flag' value 'YES' changed to 'yes' according to
/home/saulius/struct/CIF-dictionaries/cif_core.dic dictionary named
'cif_core.dic' version 2.4.1 from 2010-06-29 (18 times).

Automatic conversion script
Id: cif_fix_values 1715 2011-07-08 13:25:40Z adriana 

The following automatic conversions were performed:

'_exptl_crystal_density_meas' value 'not measured' was changed to '?'
- the value is perceived as not measured.

Automatic conversion script
Id: cif_fix_values 3008 2015-01-20 13:52:24Z robertas 

The following automatic conversions were performed:

'_refine_ls_weighting_scheme' value 'calc w =
1/[\s^2^(Fo^2^)+(0.0674P)^2^] where P=(Fo^2^+2Fc^2^)/3' was changed
to 'calc'. New tag '_refine_ls_weighting_details' was created. The
value of the new tag was set to 'w = 1/[\s^2^(Fo^2^)+(0.0674P)^2^]
where P=(Fo^2^+2Fc^2^)/3'.

Automatic conversion script
Id: cif_fix_values 3143 2015-03-26 13:38:13Z robertas 
;
_cod_original_cell_volume 1259.0(3)
_cod_original_sg_symbol_H-M 'P 21/n'
_cod_database_code 2005778

loop_
_symmetry_equiv_pos_as_xyz
'x, y, z'
'-x+1/2, y+1/2, -z+1/2'
'-x, -y, -z'
'x+1/2, -y+1/2, z+1/2'

loop_
_atom_site_aniso_label
_atom_site_aniso_U_11
_atom_site_aniso_U_22
_atom_site_aniso_U_33
_atom_site_aniso_U_12
_atom_site_aniso_U_13
_atom_site_aniso_U_23
N1 0.0388(11) 0.0486(12) 0.0485(11) -0.0032(9) 0.0198(9) -0.0003(10)
C1 0.0428(14) 0.066(2) 0.064(2) -0.0080(13) 0.0247(12) -0.0007(14)
C2 0.049(2) 0.052(2) 0.0467(15) 0.0002(12) 0.0181(13) -0.0043(13)
O2 0.0509(11) 0.0737(13) 0.0603(12) -0.0063(9) 0.0020(9) 0.0074(10)
N3 0.0516(12) 0.0540(12) 0.0478(12) 0.0009(11) 0.0217(10) 0.0060(10)
C3 0.077(2) 0.077(2) 0.062(2) 0.003(2) 0.0281(15) 0.019(2)
C4 0.0464(14) 0.0503(15) 0.057(2) 0.0025(12) 0.0294(13) -0.0001(12)
O4 0.0572(10) 0.0655(12) 0.0825(13) -0.0058(9) 0.0403(10) 0.0110(10)
C5 0.0378(12) 0.056(2) 0.0462(14) -0.0052(11) 0.0211(11) -0.0040(12)
N5 0.0388(10) 0.0629(13) 0.0472(12) -0.0003(10) 0.0215(9) -0.0031(10)
C51 0.0476(14) 0.0455(14) 0.061(2) -0.0026(12) 0.0312(12) -0.0043(12)
C52 0.066(2) 0.079(2) 0.075(2) 0.001(2) 0.038(2) -0.016(2)
C53 0.0372(13) 0.061(2) 0.068(2) -0.0008(12) 0.0279(13) -0.0083(14)
C54 0.0368(12) 0.0490(14) 0.068(2) 0.0043(11) 0.0247(12) 0.0038(13)
C55 0.045(2) 0.073(2) 0.084(2) 0.0008(14) 0.0189(14) -0.016(2)
O5 0.0478(10) 0.0734(12) 0.0660(12) 0.0018(9) 0.0269(9) -0.0145(10)
C6 0.0403(13) 0.0451(14) 0.0393(13) 0.0029(11) 0.0183(11) -0.0013(11)
N6 0.0402(11) 0.0687(15) 0.0576(13) -0.0050(11) 0.0175(10) 0.0128(12)

loop_
_atom_site_label
_atom_site_occupancy
_atom_site_fract_x
_atom_site_fract_y
_atom_site_fract_z
_atom_site_U_iso_or_equiv
_atom_site_thermal_displace_type
_atom_site_calc_flag
_atom_site_refinement_flags
_atom_site_type_symbol
N1 1 0.5185(2) 0.6668(2) 0.0830(2) 0.0455(5) Uani d . N
C1 1 0.6184(2) 0.7591(3) 0.0823(2) 0.0574(7) Uani d . C
C2 1 0.5517(2) 0.5740(3) 0.1768(2) 0.0511(6) Uani d . C
O2 1 0.6611(2) 0.5659(2) 0.25484(15) 0.0710(6) Uani d . O
N3 1 0.4574(2) 0.4908(2) 0.1774(2) 0.0517(5) Uani d . N
C3 1 0.4923(3) 0.3948(3) 0.2789(2) 0.0737(8) Uani d . C
C4 1 0.3309(2) 0.4887(3) 0.0868(2) 0.0489(6) Uani d . C
O4 1 0.2557(2) 0.4033(2) 0.0932(2) 0.0652(5) Uani d . O
C5 1 0.3038(2) 0.5882(3) -0.0052(2) 0.0459(6) Uani d . C
N5 1 0.1811(2) 0.5870(2) -0.1046(2) 0.0490(5) Uani d . N
C51 1 0.0723(2) 0.6249(3) -0.1035(2) 0.0489(6) Uani d . C
C52 1 0.0818(2) 0.6991(3) 0.0034(2) 0.0712(8) Uani d . C
C53 1 -0.0444(2) 0.5954(3) -0.1959(2) 0.0539(6) Uani d . C
C54 1 -0.0653(2) 0.5145(3) -0.2951(2) 0.0510(6) Uani d . C
C55 1 -0.2000(2) 0.4728(3) -0.3805(2) 0.0717(8) Uani d . C
O5 1 0.02152(15) 0.4704(2) -0.31572(15) 0.0622(5) Uani d . O
C6 1 0.3957(2) 0.6767(2) -0.0054(2) 0.0416(5) Uani d . C
N6 1 0.3717(2) 0.7728(2) -0.0906(2) 0.0575(6) Uani d . N
H1A 1 0.6041 0.8570 0.0970 0.086 Uiso calc R H
H1B 1 0.6169 0.7528 0.0070 0.086 Uiso calc R H
H1C 1 0.6994 0.7277 0.1424 0.086 Uiso calc R H
H3A 1 0.4172 0.3532 0.2760 0.110 Uiso calc R H
H3B 1 0.5361 0.4490 0.3503 0.110 Uiso calc R H
H3C 1 0.5465 0.3197 0.2768 0.110 Uiso calc R H
H5 1 0.1761 0.5598 -0.1707 0.059 Uiso calc R H
H52A 1 0.0006 0.7379 -0.0130 0.107 Uiso calc R H
H52B 1 0.1425 0.7758 0.0249 0.107 Uiso calc R H
H52C 1 0.1083 0.6315 0.0669 0.107 Uiso calc R H
H53 1 -0.1150 0.6322 -0.1921 0.065 Uiso calc R H
H55A 1 -0.2573 0.5145 -0.3556 0.108 Uiso calc R H
H55B 1 -0.2080 0.3699 -0.3826 0.108 Uiso calc R H
H55C 1 -0.2199 0.5076 -0.4576 0.108 Uiso calc R H
H6A 1 0.2964 0.7807 -0.1479 0.069 Uiso calc R H
H6B 1 0.4316 0.8267 -0.0881 0.069 Uiso calc R H

loop_
_atom_type_symbol
_atom_type_description
_atom_type_scat_dispersion_real
_atom_type_scat_dispersion_imag
_atom_type_scat_source
C C 0.0033 0.0016 'International Tables Vol C Tables 4.2.6.8 and 6.1.1.4'
H H 0.0000 0.0000 'International Tables Vol C Tables 4.2.6.8 and 6.1.1.4'
N N 0.0061 0.0033 'International Tables Vol C Tables 4.2.6.8 and 6.1.1.4'
O O 0.0106 0.0060 'International Tables Vol C Tables 4.2.6.8 and 6.1.1.4'

loop_
_geom_angle_atom_site_label_1
_geom_angle_atom_site_label_2
_geom_angle_atom_site_label_3
_geom_angle
C1 N1 C6 120.6(2)
C2 N1 C6 121.7(2)
C1 N1 C2 117.6(2)
O2 C2 N1 121.2(2)
O2 C2 N3 121.8(2)
N1 C2 N3 116.9(2)
C2 N3 C3 116.9(2)
C2 N3 C4 124.7(2)
C3 N3 C4 118.4(2)
O4 C4 N3 119.1(2)
O4 C4 C5 126.0(2)
N3 C4 C5 114.9(2)
C4 C5 N5 118.9(2)
C4 C5 C6 121.3(2)
N5 C5 C6 119.5(2)
C5 N5 C51 125.4(2)
N5 C51 C52 117.8(2)
N5 C51 C53 122.2(2)
C52 C51 C53 120.0(2)
C51 C53 C54 125.1(2)
O5 C54 C53 123.6(2)
O5 C54 C55 117.8(2)
C53 C54 C55 118.6(2)
N1 C6 C5 120.2(2)
N1 C6 N6 117.5(2)
C5 C6 N6 122.3(2)

loop_
_geom_bond_atom_site_label_1
_geom_bond_atom_site_label_2
_geom_bond_distance
_geom_bond_publ_flag
N1 C1 1.471(3) yes
N1 C2 1.381(3) yes
N1 C6 1.378(3) yes
C2 O2 1.223(3) yes
C2 N3 1.367(3) yes
N3 C3 1.471(3) yes
N3 C4 1.415(3) yes
C4 O4 1.228(3) yes
C4 C5 1.414(3) yes
C5 N5 1.427(3) yes
C5 C6 1.370(3) yes
N5 C51 1.349(3) yes
C51 C52 1.493(3) yes
C51 C53 1.373(3) yes
C53 C54 1.399(3) yes
C54 O5 1.250(2) yes
C54 C55 1.515(3) yes
C6 N6 1.336(3) yes

loop_
_geom_torsion_atom_site_label_1
_geom_torsion_atom_site_label_2
_geom_torsion_atom_site_label_3
_geom_torsion_atom_site_label_4
_geom_torsion
C6 N1 C2 O2 179.9(2)
C1 N1 C2 O2 -2.0(3)
C6 N1 C2 N3 0.8(3)
C1 N1 C2 N3 178.8(2)
O2 C2 N3 C4 -176.1(2)
N1 C2 N3 C4 3.0(3)
O2 C2 N3 C3 2.4(4)
N1 C2 N3 C3 -178.4(2)
C2 N3 C4 O4 175.7(2)
C3 N3 C4 O4 -2.8(3)
C2 N3 C4 C5 -4.0(3)
C3 N3 C4 C5 177.5(2)
O4 C4 C5 C6 -178.4(2)
N3 C4 C5 C6 1.3(3)
O4 C4 C5 N5 -4.1(4)
N3 C4 C5 N5 175.6(2)
C6 C5 N5 C51 -117.8(3)
C4 C5 N5 C51 67.8(3)
C5 N5 C51 C53 -167.3(2)
C5 N5 C51 C52 11.8(4)
N5 C51 C53 C54 5.6(4)
C52 C51 C53 C54 -173.4(2)
C51 C53 C54 O5 -6.8(4)
C51 C53 C54 C55 171.0(2)
C4 C5 C6 N6 -179.1(2)
N5 C5 C6 N6 6.7(3)
C4 C5 C6 N1 2.2(3)
N5 C5 C6 N1 -172.1(2)
C2 N1 C6 N6 177.9(2)
C1 N1 C6 N6 -0.1(3)
C2 N1 C6 C5 -3.3(3)
C1 N1 C6 C5 178.7(2)

loop_
_cod_related_entry_id
_cod_related_entry_database
_cod_related_entry_code
1 ChemSpider 4528526
